data_2229746
loop_
_publ_author_name
'Li, Jian'

_publ_section_title
;
 Cyclohexanaminium 3,4,5,6-tetrachloro-2-(methoxycarbonyl)benzoate
;
_journal_coeditor_code LH5210
_journal_issue 4
_journal_name_full 'Acta Crystallographica Section E'
_journal_page_first o842
_journal_paper_doi 10.1107/S1600536811008531
_journal_volume 67
_journal_year 2011
_chemical_formula_iupac 'C6 H14 N +, C9 H3 Cl4 O4 -'
_chemical_formula_moiety 'C6 H14 N +, C9 H3 Cl4 O4 -'
_chemical_formula_sum 'C15 H17 Cl4 N O4'
_chemical_formula_weight 417.10
_chemical_name_systematic
;
Cyclohexanaminium 3,4,5,6-tetrachloro-2-(methoxycarbonyl)benzoate
;
_space_group_IT_number 2
_symmetry_cell_setting triclinic
_symmetry_space_group_name_Hall '-P 1'
_symmetry_space_group_name_H-M 'P -1'
_atom_sites_solution_hydrogens geom
_atom_sites_solution_primary direct
_atom_sites_solution_secondary difmap
_cell_angle_alpha 90.7550(10)
_cell_angle_beta 97.9010(10)
_cell_angle_gamma 101.651(2)
_cell_formula_units_Z 2
_cell_length_a 5.9435(4)
_cell_length_b 11.3494(12)
_cell_length_c 14.3414(15)
_cell_measurement_reflns_used 1650
_cell_measurement_temperature 298(2)
_cell_measurement_theta_max 24.562
_cell_measurement_theta_min 2.281
_cell_volume 937.64(15)
_computing_cell_refinement 'SAINT (Bruker, 1997)'
_computing_data_collection 'SMART (Bruker, 1997)'
_computing_data_reduction 'SAINT (Bruker, 1997)'
_computing_molecular_graphics 'SHELXTL (Sheldrick, 2008)'
_computing_publication_material 'SHELXTL (Sheldrick, 2008)'
_computing_structure_refinement 'SHELXL97 (Sheldrick, 2008)'
_computing_structure_solution 'SHELXS97 (Sheldrick, 2008)'
_diffrn_ambient_temperature 298(2)
_diffrn_measured_fraction_theta_full 0.980
_diffrn_measured_fraction_theta_max 0.980
_diffrn_measurement_device_type 'Bruker SMART CCD'
_diffrn_measurement_method '\f and \w'
_diffrn_radiation_monochromator graphite
_diffrn_radiation_source 'fine-focus sealed tube'
_diffrn_radiation_type MoK\a
_diffrn_radiation_wavelength 0.71073
_diffrn_reflns_av_R_equivalents 0.0166
_diffrn_reflns_av_sigmaI/netI 0.0372
_diffrn_reflns_limit_h_max 6
_diffrn_reflns_limit_h_min -7
_diffrn_reflns_limit_k_max 13
_diffrn_reflns_limit_k_min -9
_diffrn_reflns_limit_l_max 16
_diffrn_reflns_limit_l_min -16
_diffrn_reflns_number 4881
_diffrn_reflns_theta_full 25.02
_diffrn_reflns_theta_max 25.02
_diffrn_reflns_theta_min 2.28
_exptl_absorpt_coefficient_mu 0.649
_exptl_absorpt_correction_T_max 0.7812
_exptl_absorpt_correction_T_min 0.7587
_exptl_absorpt_correction_type multi-scan
_exptl_absorpt_process_details '(SADABS; Bruker, 1997)'
_exptl_crystal_colour colorless
_exptl_crystal_density_diffrn 1.477
_exptl_crystal_density_method 'not measured'
_exptl_crystal_description block
_exptl_crystal_F_000 428
_exptl_crystal_size_max 0.45
_exptl_crystal_size_mid 0.42
_exptl_crystal_size_min 0.40
_refine_diff_density_max 0.215
_refine_diff_density_min -0.323
_refine_ls_extinction_method none
_refine_ls_goodness_of_fit_ref 1.034
_refine_ls_hydrogen_treatment constr
_refine_ls_matrix_type full
_refine_ls_number_parameters 219
_refine_ls_number_reflns 3239
_refine_ls_number_restraints 0
_refine_ls_restrained_S_all 1.034
_refine_ls_R_factor_all 0.0874
_refine_ls_R_factor_gt 0.0495
_refine_ls_shift/su_max 0.001
_refine_ls_shift/su_mean 0.000
_refine_ls_structure_factor_coef Fsqd
_refine_ls_weighting_details 'calc w=1/[\s^2^(Fo^2^)+(0.0463P)^2^+0.7109P] where P=(Fo^2^+2Fc^2^)/3'
_refine_ls_weighting_scheme calc
_refine_ls_wR_factor_gt 0.1094
_refine_ls_wR_factor_ref 0.1355
_reflns_number_gt 2041
_reflns_number_total 3239
_reflns_threshold_expression I>2\s(I)
_cod_data_source_file lh5210.cif
_cod_data_source_block I
_cod_database_code 2229746
_cod_database_fobs_code 2229746

loop_
_symmetry_equiv_pos_as_xyz
'x, y, z'
'-x, -y, -z'

loop_
_atom_site_type_symbol
_atom_site_label
_atom_site_fract_x
_atom_site_fract_y
_atom_site_fract_z
_atom_site_U_iso_or_equiv
_atom_site_adp_type
_atom_site_calc_flag
_atom_site_refinement_flags
_atom_site_occupancy
_atom_site_disorder_assembly
_atom_site_disorder_group
Cl Cl1 0.0817(2) 0.80648(10) 0.03785(7) 0.0826(4) Uani d . 1 . .
Cl Cl2 -0.1463(2) 0.97241(11) 0.14937(11) 0.1099(5) Uani d . 1 . .
Cl Cl3 -0.0240(3) 1.00178(11) 0.36695(12) 0.1385(7) Uani d . 1 . .
Cl Cl4 0.3042(3) 0.85179(12) 0.47324(8) 0.1157(5) Uani d . 1 . .
N N1 0.2196(4) 0.5077(3) 0.90782(18) 0.0543(7) Uani d . 1 . .
H H1A 0.0689 0.4744 0.8983 0.081 Uiso calc R 1 . .
H H1B 0.2651 0.5258 0.9690 0.081 Uiso calc R 1 . .
H H1C 0.2996 0.4561 0.8883 0.081 Uiso calc R 1 . .
O O1 0.6531(5) 0.7188(3) 0.40242(19) 0.0921(10) Uani d . 1 . .
O O2 0.3683(5) 0.5620(3) 0.3543(2) 0.0804(8) Uani d . 1 . .
O O3 0.5961(4) 0.6704(2) 0.16858(18) 0.0648(7) Uani d . 1 . .
O O4 0.2495(4) 0.5752(2) 0.09970(15) 0.0538(6) Uani d . 1 . .
C C1 0.4495(6) 0.6663(4) 0.3552(2) 0.0596(9) Uani d . 1 . .
C C2 0.3833(6) 0.6552(3) 0.1529(2) 0.0440(7) Uani d . 1 . .
C C3 0.3263(6) 0.7536(3) 0.3036(2) 0.0521(8) Uani d . 1 . .
C C4 0.2755(5) 0.7423(3) 0.2053(2) 0.0452(8) Uani d . 1 . .
C C5 0.1354(6) 0.8134(3) 0.1590(2) 0.0528(8) Uani d . 1 . .
C C6 0.0384(7) 0.8919(3) 0.2082(3) 0.0665(11) Uani d . 1 . .
C C7 0.0916(8) 0.9040(3) 0.3046(3) 0.0759(12) Uani d . 1 . .
C C8 0.2351(7) 0.8370(3) 0.3518(3) 0.0673(11) Uani d . 1 . .
C C9 0.7685(9) 0.6398(6) 0.4622(4) 0.125(2) Uani d . 1 . .
H H9A 0.6549 0.5838 0.4896 0.188 Uiso calc R 1 . .
H H9B 0.8763 0.6871 0.5113 0.188 Uiso calc R 1 . .
H H9C 0.8503 0.5966 0.4251 0.188 Uiso calc R 1 . .
C C10 0.2615(6) 0.6191(3) 0.8543(3) 0.0621(10) Uani d . 1 . .
H H10 0.1572 0.6702 0.8708 0.075 Uiso calc R 1 . .
C C11 0.5086(7) 0.6870(4) 0.8821(3) 0.0747(11) Uani d . 1 . .
H H11A 0.6150 0.6355 0.8709 0.090 Uiso calc R 1 . .
H H11B 0.5344 0.7096 0.9488 0.090 Uiso calc R 1 . .
C C12 0.5552(9) 0.7989(4) 0.8256(4) 0.1079(17) Uani d . 1 . .
H H12A 0.4623 0.8545 0.8431 0.130 Uiso calc R 1 . .
H H12B 0.7174 0.8381 0.8409 0.130 Uiso calc R 1 . .
C C13 0.4999(10) 0.7705(5) 0.7218(4) 0.121(2) Uani d . 1 . .
H H13A 0.6065 0.7235 0.7028 0.145 Uiso calc R 1 . .
H H13B 0.5208 0.8449 0.6885 0.145 Uiso calc R 1 . .
C C14 0.2526(10) 0.7006(5) 0.6948(4) 0.1153(19) Uani d . 1 . .
H H14A 0.1452 0.7514 0.7063 0.138 Uiso calc R 1 . .
H H14B 0.2261 0.6781 0.6281 0.138 Uiso calc R 1 . .
C C15 0.2075(8) 0.5892(4) 0.7506(3) 0.0829(13) Uani d . 1 . .
H H15A 0.0459 0.5491 0.7351 0.100 Uiso calc R 1 . .
H H15B 0.3023 0.5343 0.7336 0.100 Uiso calc R 1 . .

loop_
_atom_site_aniso_label
_atom_site_aniso_U_11
_atom_site_aniso_U_22
_atom_site_aniso_U_33
_atom_site_aniso_U_12
_atom_site_aniso_U_13
_atom_site_aniso_U_23
Cl1 0.0978(8) 0.0969(8) 0.0616(6) 0.0438(7) 0.0045(5) 0.0168(5)
Cl2 0.1097(10) 0.0726(7) 0.1708(13) 0.0512(7) 0.0501(9) 0.0356(8)
Cl3 0.2122(17) 0.0708(8) 0.1644(14) 0.0421(9) 0.1197(13) -0.0101(8)
Cl4 0.1700(14) 0.1050(9) 0.0601(7) -0.0151(9) 0.0422(8) -0.0307(6)
N1 0.0421(16) 0.0685(19) 0.0515(16) 0.0113(14) 0.0050(13) -0.0072(14)
O1 0.0748(19) 0.109(2) 0.0676(18) -0.0237(17) -0.0154(15) 0.0083(17)
O2 0.0749(19) 0.0667(18) 0.085(2) -0.0021(15) -0.0154(15) 0.0157(15)
O3 0.0399(14) 0.0735(17) 0.0796(17) 0.0094(12) 0.0088(12) -0.0134(13)
O4 0.0450(13) 0.0612(14) 0.0530(13) 0.0098(11) 0.0028(11) -0.0159(11)
C1 0.060(2) 0.070(3) 0.0400(19) -0.005(2) 0.0039(17) 0.0014(18)
C2 0.047(2) 0.0497(19) 0.0373(17) 0.0120(16) 0.0086(15) 0.0040(15)
C3 0.057(2) 0.0472(19) 0.0468(19) -0.0069(16) 0.0145(16) -0.0050(15)
C4 0.0432(18) 0.0445(18) 0.0466(18) 0.0042(15) 0.0092(14) -0.0022(14)
C5 0.055(2) 0.050(2) 0.055(2) 0.0082(17) 0.0171(17) 0.0047(16)
C6 0.073(3) 0.041(2) 0.094(3) 0.0166(18) 0.037(2) 0.012(2)
C7 0.101(3) 0.045(2) 0.090(3) 0.010(2) 0.054(3) -0.006(2)
C8 0.090(3) 0.053(2) 0.056(2) -0.008(2) 0.033(2) -0.0106(18)
C9 0.085(4) 0.173(6) 0.091(4) -0.006(4) -0.035(3) 0.038(4)
C10 0.053(2) 0.066(2) 0.067(2) 0.0155(19) 0.0009(18) -0.0006(19)
C11 0.061(3) 0.071(3) 0.083(3) 0.004(2) -0.008(2) 0.007(2)
C12 0.093(4) 0.084(3) 0.129(5) -0.006(3) -0.013(3) 0.026(3)
C13 0.115(5) 0.116(4) 0.117(5) -0.006(4) 0.002(4) 0.053(4)
C14 0.117(4) 0.121(4) 0.091(4) 0.006(4) -0.021(3) 0.038(3)
C15 0.077(3) 0.091(3) 0.069(3) 0.003(2) -0.011(2) 0.010(2)

loop_
_atom_type_symbol
_atom_type_description
_atom_type_scat_dispersion_real
_atom_type_scat_dispersion_imag
_atom_type_scat_source
C C 0.0033 0.0016 'International Tables Vol C Tables 4.2.6.8 and 6.1.1.4'
H H 0.0000 0.0000 'International Tables Vol C Tables 4.2.6.8 and 6.1.1.4'
N N 0.0061 0.0033 'International Tables Vol C Tables 4.2.6.8 and 6.1.1.4'
O O 0.0106 0.0060 'International Tables Vol C Tables 4.2.6.8 and 6.1.1.4'
Cl Cl 0.1484 0.1585 'International Tables Vol C Tables 4.2.6.8 and 6.1.1.4'

loop_
_geom_angle_atom_site_label_1
_geom_angle_atom_site_label_2
_geom_angle_atom_site_label_3
_geom_angle_site_symmetry_1
_geom_angle_site_symmetry_3
_geom_angle
_geom_angle_publ_flag
C10 N1 H1A . . 109.5 ?
C10 N1 H1B . . 109.5 ?
H1A N1 H1B . . 109.5 ?
C10 N1 H1C . . 109.5 ?
H1A N1 H1C . . 109.5 ?
H1B N1 H1C . . 109.5 ?
C1 O1 C9 . . 114.8(3) ?
O2 C1 O1 . . 124.7(4) ?
O2 C1 C3 . . 122.5(3) ?
O1 C1 C3 . . 112.7(3) ?
O3 C2 O4 . . 126.4(3) ?
O3 C2 C4 . . 115.8(3) ?
O4 C2 C4 . . 117.8(3) ?
C4 C3 C8 . . 118.9(3) ?
C4 C3 C1 . . 119.3(3) ?
C8 C3 C1 . . 121.3(3) ?
C5 C4 C3 . . 118.9(3) ?
C5 C4 C2 . . 122.4(3) ?
C3 C4 C2 . . 118.7(3) ?
C4 C5 C6 . . 121.4(3) ?
C4 C5 Cl1 . . 119.8(2) ?
C6 C5 Cl1 . . 118.8(3) ?
C7 C6 C5 . . 119.4(4) ?
C7 C6 Cl2 . . 120.3(3) ?
C5 C6 Cl2 . . 120.3(3) ?
C8 C7 C6 . . 120.2(3) ?
C8 C7 Cl3 . . 119.6(3) ?
C6 C7 Cl3 . . 120.3(4) ?
C7 C8 C3 . . 121.2(3) ?
C7 C8 Cl4 . . 120.6(3) ?
C3 C8 Cl4 . . 118.2(3) ?
O1 C9 H9A . . 109.5 ?
O1 C9 H9B . . 109.5 ?
H9A C9 H9B . . 109.5 ?
O1 C9 H9C . . 109.5 ?
H9A C9 H9C . . 109.5 ?
H9B C9 H9C . . 109.5 ?
N1 C10 C15 . . 110.3(3) ?
N1 C10 C11 . . 109.9(3) ?
C15 C10 C11 . . 111.8(3) ?
N1 C10 H10 . . 108.2 ?
C15 C10 H10 . . 108.2 ?
C11 C10 H10 . . 108.2 ?
C10 C11 C12 . . 110.3(3) ?
C10 C11 H11A . . 109.6 ?
C12 C11 H11A . . 109.6 ?
C10 C11 H11B . . 109.6 ?
C12 C11 H11B . . 109.6 ?
H11A C11 H11B . . 108.1 ?
C13 C12 C11 . . 112.0(4) ?
C13 C12 H12A . . 109.2 ?
C11 C12 H12A . . 109.2 ?
C13 C12 H12B . . 109.2 ?
C11 C12 H12B . . 109.2 ?
H12A C12 H12B . . 107.9 ?
C12 C13 C14 . . 111.5(5) ?
C12 C13 H13A . . 109.3 ?
C14 C13 H13A . . 109.3 ?
C12 C13 H13B . . 109.3 ?
C14 C13 H13B . . 109.3 ?
H13A C13 H13B . . 108.0 ?
C15 C14 C13 . . 111.0(4) ?
C15 C14 H14A . . 109.4 ?
C13 C14 H14A . . 109.4 ?
C15 C14 H14B . . 109.4 ?
C13 C14 H14B . . 109.4 ?
H14A C14 H14B . . 108.0 ?
C10 C15 C14 . . 111.3(4) ?
C10 C15 H15A . . 109.4 ?
C14 C15 H15A . . 109.4 ?
C10 C15 H15B . . 109.4 ?
C14 C15 H15B . . 109.4 ?
H15A C15 H15B . . 108.0 ?

loop_
_geom_bond_atom_site_label_1
_geom_bond_atom_site_label_2
_geom_bond_site_symmetry_2
_geom_bond_distance
_geom_bond_publ_flag
Cl1 C5 . 1.721(3) ?
Cl2 C6 . 1.710(4) ?
Cl3 C7 . 1.718(4) ?
Cl4 C8 . 1.732(4) ?
N1 C10 . 1.483(4) ?
N1 H1A . 0.8900 ?
N1 H1B . 0.8900 ?
N1 H1C . 0.8900 ?
O1 C1 . 1.323(4) ?
O1 C9 . 1.454(5) ?
O2 C1 . 1.185(4) ?
O3 C2 . 1.230(4) ?
O4 C2 . 1.250(4) ?
C1 C3 . 1.492(5) ?
C2 C4 . 1.523(4) ?
C3 C4 . 1.399(4) ?
C3 C8 . 1.400(5) ?
C4 C5 . 1.386(4) ?
C5 C6 . 1.388(5) ?
C6 C7 . 1.374(6) ?
C7 C8 . 1.371(6) ?
C9 H9A . 0.9600 ?
C9 H9B . 0.9600 ?
C9 H9C . 0.9600 ?
C10 C15 . 1.497(5) ?
C10 C11 . 1.511(5) ?
C10 H10 . 0.9800 ?
C11 C12 . 1.514(6) ?
C11 H11A . 0.9700 ?
C11 H11B . 0.9700 ?
C12 C13 . 1.496(7) ?
C12 H12A . 0.9700 ?
C12 H12B . 0.9700 ?
C13 C14 . 1.518(7) ?
C13 H13A . 0.9700 ?
C13 H13B . 0.9700 ?
C14 C15 . 1.503(6) ?
C14 H14A . 0.9700 ?
C14 H14B . 0.9700 ?
C15 H15A . 0.9700 ?
C15 H15B . 0.9700 ?

loop_
_geom_hbond_atom_site_label_D
_geom_hbond_atom_site_label_H
_geom_hbond_atom_site_label_A
_geom_hbond_site_symmetry_A
_geom_hbond_distance_DH
_geom_hbond_distance_HA
_geom_hbond_distance_DA
_geom_hbond_angle_DHA
N1 H1A O4 2_566 0.89 1.87 2.743(4) 168
N1 H1B O4 1_556 0.89 1.97 2.819(3) 159
N1 H1C O3 2_666 0.89 1.89 2.766(4) 167

loop_
_geom_torsion_atom_site_label_1
_geom_torsion_atom_site_label_2
_geom_torsion_atom_site_label_3
_geom_torsion_atom_site_label_4
_geom_torsion_site_symmetry_1
_geom_torsion_site_symmetry_2
_geom_torsion_site_symmetry_3
_geom_torsion_site_symmetry_4
_geom_torsion
_geom_torsion_publ_flag
C9 O1 C1 O2 . . . . -5.2(6) ?
C9 O1 C1 C3 . . . . 173.5(4) ?
O2 C1 C3 C4 . . . . -63.1(5) ?
O1 C1 C3 C4 . . . . 118.2(3) ?
O2 C1 C3 C8 . . . . 108.9(4) ?
O1 C1 C3 C8 . . . . -69.8(4) ?
C8 C3 C4 C5 . . . . -0.5(5) ?
C1 C3 C4 C5 . . . . 171.7(3) ?
C8 C3 C4 C2 . . . . 177.4(3) ?
C1 C3 C4 C2 . . . . -10.4(4) ?
O3 C2 C4 C5 . . . . 122.9(3) ?
O4 C2 C4 C5 . . . . -58.1(4) ?
O3 C2 C4 C3 . . . . -54.9(4) ?
O4 C2 C4 C3 . . . . 124.1(3) ?
C3 C4 C5 C6 . . . . -2.3(5) ?
C2 C4 C5 C6 . . . . 179.8(3) ?
C3 C4 C5 Cl1 . . . . 176.9(2) ?
C2 C4 C5 Cl1 . . . . -1.0(4) ?
C4 C5 C6 C7 . . . . 3.3(5) ?
Cl1 C5 C6 C7 . . . . -175.9(3) ?
C4 C5 C6 Cl2 . . . . -176.5(3) ?
Cl1 C5 C6 Cl2 . . . . 4.3(4) ?
C5 C6 C7 C8 . . . . -1.5(6) ?
Cl2 C6 C7 C8 . . . . 178.3(3) ?
C5 C6 C7 Cl3 . . . . 179.4(3) ?
Cl2 C6 C7 Cl3 . . . . -0.9(5) ?
C6 C7 C8 C3 . . . . -1.3(6) ?
Cl3 C7 C8 C3 . . . . 177.9(3) ?
C6 C7 C8 Cl4 . . . . 179.8(3) ?
Cl3 C7 C8 Cl4 . . . . -1.0(5) ?
C4 C3 C8 C7 . . . . 2.3(5) ?
C1 C3 C8 C7 . . . . -169.7(3) ?
C4 C3 C8 Cl4 . . . . -178.8(2) ?
C1 C3 C8 Cl4 . . . . 9.1(5) ?
N1 C10 C11 C12 . . . . 178.3(4) ?
C15 C10 C11 C12 . . . . 55.4(5) ?
C10 C11 C12 C13 . . . . -54.7(6) ?
C11 C12 C13 C14 . . . . 54.7(6) ?
C12 C13 C14 C15 . . . . -54.6(7) ?
N1 C10 C15 C14 . . . . -179.0(4) ?
C11 C10 C15 C14 . . . . -56.4(5) ?
C13 C14 C15 C10 . . . . 55.3(6) ?

loop_
_cod_related_entry_id
_cod_related_entry_database
_cod_related_entry_code
1 ChemSpider 30656598
